data_4037337
loop_
_publ_author_name
'Ku, Angela F.'
'Cuny, Gregory D.'

_publ_section_title
;
 Access to 6a-Alkyl Aporphines: Synthesis of (+-)-N-Methylguattescidine.
;
_journal_issue 20
_journal_name_full 'The Journal of organic chemistry'
_journal_page_first 10062
_journal_page_last 10070
_journal_paper_doi 10.1021/acs.joc.6b02024
_journal_volume 81
_journal_year 2016
_chemical_formula_sum 'C19 H17 N O4'
_chemical_formula_weight 323.34
_space_group_IT_number 33
_space_group_name_Hall 'P 2c -2n'
_space_group_name_H-M_alt 'P n a 21'
_symmetry_cell_setting orthorhombic
_symmetry_space_group_name_H-M 'P n a 21'
_atom_sites_solution_hydrogens geom
_atom_sites_solution_primary direct
_atom_sites_solution_secondary difmap
_audit_creation_method SHELXL-97
_cell_angle_alpha 90.00
_cell_angle_beta 90.00
_cell_angle_gamma 90.00
_cell_formula_units_Z 4
_cell_length_a 12.1383(2)
_cell_length_b 18.1897(4)
_cell_length_c 7.0365(2)
_cell_measurement_reflns_used 8154
_cell_measurement_temperature 123(2)
_cell_measurement_theta_max 66.55
_cell_measurement_theta_min 4.38
_cell_volume 1553.60(6)
_computing_cell_refinement 'SAINT v7.60A (Bruker-Nonius, 2013)'
_computing_data_collection 'APEX2 v2013.4-1 (Bruker-Nonius, 2013)'
_computing_data_reduction 'SAINT v7.60A (Bruker-Nonius, 2013)'
_computing_structure_refinement 'SHELXL v6.12 (G.M. Sheldrick, 2001)'
_computing_structure_solution 'SHELXS v6.12 (G.M. Sheldrick, 2001)'
_diffrn_ambient_temperature 123(2)
_diffrn_detector_area_resol_mean 4K
_diffrn_measured_fraction_theta_full 0.977
_diffrn_measured_fraction_theta_max 0.977
_diffrn_measurement_device_type 'Bruker APEX II DUO CCD'
_diffrn_measurement_method CCD
_diffrn_radiation_monochromator graphite
_diffrn_radiation_source 'fine-focus sealed tube'
_diffrn_radiation_type CuK\a
_diffrn_radiation_wavelength 1.54178
_diffrn_reflns_av_R_equivalents 0.0199
_diffrn_reflns_av_sigmaI/netI 0.0162
_diffrn_reflns_limit_h_max 14
_diffrn_reflns_limit_h_min 0
_diffrn_reflns_limit_k_max 21
_diffrn_reflns_limit_k_min 0
_diffrn_reflns_limit_l_max 7
_diffrn_reflns_limit_l_min -7
_diffrn_reflns_number 10549
_diffrn_reflns_theta_full 66.55
_diffrn_reflns_theta_max 66.55
_diffrn_reflns_theta_min 4.38
_diffrn_standards_decay_% 0.0
_exptl_absorpt_coefficient_mu 0.800
_exptl_absorpt_correction_T_max 0.7528
_exptl_absorpt_correction_T_min 0.6535
_exptl_absorpt_correction_type empirical
_exptl_absorpt_process_details 'SAINT v7.60A'
_exptl_crystal_colour Colorless
_exptl_crystal_density_diffrn 1.382
_exptl_crystal_density_method 'not measured'
_exptl_crystal_description 'thin plate'
_exptl_crystal_F_000 680
_exptl_crystal_size_max 0.40
_exptl_crystal_size_mid 0.20
_exptl_crystal_size_min 0.10
_refine_diff_density_max 0.144
_refine_diff_density_min -0.118
_refine_diff_density_rms 0.027
_refine_ls_abs_structure_details 'Flack H D (1983), Acta Cryst. A39, 876-881'
_refine_ls_abs_structure_Flack 0.04(12)
_refine_ls_extinction_coef 0.0060(3)
_refine_ls_extinction_expression Fc^*^=kFc[1+0.001xFc^2^\l^3^/sin(2\q)]^-1/4^
_refine_ls_extinction_method SHELXL
_refine_ls_goodness_of_fit_ref 1.061
_refine_ls_hydrogen_treatment mixed
_refine_ls_matrix_type full
_refine_ls_number_parameters 221
_refine_ls_number_reflns 2382
_refine_ls_number_restraints 2
_refine_ls_restrained_S_all 1.062
_refine_ls_R_factor_all 0.0205
_refine_ls_R_factor_gt 0.0203
_refine_ls_shift/su_max 0.002
_refine_ls_shift/su_mean 0.000
_refine_ls_structure_factor_coef Fsqd
_refine_ls_weighting_details 'calc w=1/[\s^2^(Fo^2^)+(0.0296P)^2^+0.2936P] where P=(Fo^2^+2Fc^2^)/3'
_refine_ls_weighting_scheme calc
_refine_ls_wR_factor_gt 0.0537
_refine_ls_wR_factor_ref 0.0541
_reflns_number_gt 2364
_reflns_number_total 2550
_reflns_threshold_expression >3.99sigma(I)
_cod_data_source_file jo6b02024_si_002.cif
_cod_data_source_block k1401
_cod_depositor_comments
;
The following automatic conversions were performed:

data item '_exptl_absorpt_correction_type' value 'Empirical' was
changed to 'empirical' in accordance with the
/home/saulius/struct/COD-crude-data/automatic-downloads/DataCite-retrospective/ACS/depositions/lib/dictionaries/cif_core.dic
dictionary named 'cif_core.dic' version 2.4.2 last updated on
2011-04-26.

data item '_symmetry_cell_setting' value 'Orthorhombic' was changed
to 'orthorhombic' in accordance with the
/home/saulius/struct/COD-crude-data/automatic-downloads/DataCite-retrospective/ACS/depositions/lib/dictionaries/cif_core.dic
dictionary named 'cif_core.dic' version 2.4.2 last updated on
2011-04-26.

Automatic conversion script
Id: cif_fix_values 6909 2019-04-08 15:41:33Z antanas 
;
_cod_original_sg_symbol_H-M Pna2(1)
_cod_database_code 4037337

loop_
_symmetry_equiv_pos_as_xyz
'x, y, z'
'-x, -y, z+1/2'
'x+1/2, -y+1/2, z'
'-x+1/2, y+1/2, z+1/2'

loop_
_atom_site_label
_atom_site_type_symbol
_atom_site_fract_x
_atom_site_fract_y
_atom_site_fract_z
_atom_site_U_iso_or_equiv
_atom_site_adp_type
_atom_site_occupancy
_atom_site_symmetry_multiplicity
_atom_site_calc_flag
_atom_site_refinement_flags
O1 O 0.46333(7) 0.27864(4) 0.24917(14) 0.0196(2) Uani 1 1 d .
O2 O 0.43181(7) 0.19605(5) 0.48631(16) 0.0266(2) Uani 1 1 d .
O3 O 0.08982(7) 0.60267(4) 0.34229(15) 0.0254(2) Uani 1 1 d .
O4 O 0.21803(7) 0.58183(5) 0.04824(14) 0.0233(2) Uani 1 1 d D
H4X H 0.1661(11) 0.6170(7) 0.079(3) 0.035 Uiso 1 1 d D
N1 N 0.30407(8) 0.28536(5) 0.40745(16) 0.0177(2) Uani 1 1 d .
C1 C 0.21028(10) 0.27597(7) 0.5334(2) 0.0194(3) Uani 1 1 d .
H1A H 0.2325 0.2478 0.6475 0.023 Uiso 1 1 calc R
H1B H 0.1512 0.2484 0.4676 0.023 Uiso 1 1 calc R
C2 C 0.16810(10) 0.35233(6) 0.59162(19) 0.0185(3) Uani 1 1 d .
H2A H 0.0914 0.3473 0.6377 0.022 Uiso 1 1 calc R
H2B H 0.2133 0.3703 0.6992 0.022 Uiso 1 1 calc R
C3 C 0.17027(9) 0.40996(6) 0.43520(18) 0.0170(3) Uani 1 1 d .
C4 C 0.11855(10) 0.47835(7) 0.4623(2) 0.0193(3) Uani 1 1 d .
H4 H 0.0731 0.4866 0.5701 0.023 Uiso 1 1 calc R
C5 C 0.13477(10) 0.53357(6) 0.3296(2) 0.0194(3) Uani 1 1 d .
C6 C 0.20320(10) 0.52442(6) 0.1696(2) 0.0180(3) Uani 1 1 d .
C7 C 0.25724(9) 0.45733(6) 0.14126(19) 0.0169(3) Uani 1 1 d .
C8 C 0.23372(9) 0.40128(6) 0.27574(19) 0.0158(3) Uani 1 1 d .
C9 C 0.29038(9) 0.33009(6) 0.23957(19) 0.0159(3) Uani 1 1 d .
C10 C 0.40960(9) 0.34830(6) 0.20512(19) 0.0171(3) Uani 1 1 d .
H10 H 0.4326 0.3846 0.3041 0.021 Uiso 1 1 calc R
C11 C 0.39978(10) 0.24819(6) 0.3947(2) 0.0193(3) Uani 1 1 d .
C12 C 0.42012(9) 0.38479(6) 0.01664(19) 0.0166(3) Uani 1 1 d .
C13 C 0.49832(10) 0.36886(6) -0.1194(2) 0.0210(3) Uani 1 1 d .
H13 H 0.5495 0.3302 -0.0984 0.025 Uiso 1 1 calc R
C14 C 0.50253(11) 0.40909(6) -0.2872(2) 0.0237(3) Uani 1 1 d .
H14 H 0.5567 0.3982 -0.3805 0.028 Uiso 1 1 calc R
C15 C 0.42721(10) 0.46511(7) -0.3174(2) 0.0220(3) Uani 1 1 d .
H15 H 0.4297 0.4925 -0.4324 0.026 Uiso 1 1 calc R
C16 C 0.34782(10) 0.48173(6) -0.18065(19) 0.0187(3) Uani 1 1 d .
H16 H 0.2972 0.5206 -0.2037 0.022 Uiso 1 1 calc R
C17 C 0.34132(9) 0.44237(6) -0.0104(2) 0.0166(3) Uani 1 1 d .
C18 C 0.23610(10) 0.28391(6) 0.0819(2) 0.0194(3) Uani 1 1 d .
H18A H 0.2856 0.2437 0.0454 0.029 Uiso 1 1 calc R
H18B H 0.2217 0.3151 -0.0289 0.029 Uiso 1 1 calc R
H18C H 0.1665 0.2635 0.1287 0.029 Uiso 1 1 calc R
C19 C 0.02860(11) 0.61947(7) 0.5090(2) 0.0284(3) Uani 1 1 d .
H19A H 0.0016 0.6702 0.5016 0.043 Uiso 1 1 calc R
H19B H 0.0761 0.6141 0.6208 0.043 Uiso 1 1 calc R
H19C H -0.0341 0.5858 0.5194 0.043 Uiso 1 1 calc R

loop_
_atom_site_aniso_label
_atom_site_aniso_U_11
_atom_site_aniso_U_22
_atom_site_aniso_U_33
_atom_site_aniso_U_23
_atom_site_aniso_U_13
_atom_site_aniso_U_12
O1 0.0171(4) 0.0175(4) 0.0242(5) 0.0045(3) 0.0003(4) 0.0017(3)
O2 0.0221(4) 0.0227(4) 0.0352(6) 0.0114(4) -0.0038(5) 0.0018(3)
O3 0.0300(5) 0.0198(4) 0.0264(6) 0.0008(4) 0.0063(4) 0.0087(3)
O4 0.0270(4) 0.0174(4) 0.0256(6) 0.0068(4) 0.0056(4) 0.0050(3)
N1 0.0186(5) 0.0185(5) 0.0160(6) 0.0050(4) -0.0006(4) -0.0001(4)
C1 0.0193(5) 0.0213(6) 0.0175(7) 0.0044(5) 0.0005(5) -0.0015(4)
C2 0.0191(5) 0.0216(6) 0.0147(7) 0.0020(5) -0.0006(5) -0.0026(5)
C3 0.0148(5) 0.0198(6) 0.0164(8) 0.0009(5) -0.0017(5) -0.0020(4)
C4 0.0179(5) 0.0238(6) 0.0161(7) -0.0016(5) 0.0019(5) 0.0009(4)
C5 0.0183(6) 0.0180(5) 0.0220(7) -0.0011(5) -0.0014(5) 0.0030(4)
C6 0.0174(5) 0.0167(5) 0.0198(7) 0.0020(5) -0.0017(5) -0.0012(4)
C7 0.0165(5) 0.0178(5) 0.0165(7) 0.0008(5) -0.0024(5) -0.0011(4)
C8 0.0141(5) 0.0175(5) 0.0156(7) 0.0002(5) -0.0030(5) -0.0009(4)
C9 0.0172(5) 0.0161(5) 0.0144(7) 0.0035(5) -0.0001(5) -0.0001(4)
C10 0.0162(6) 0.0141(5) 0.0210(8) 0.0003(5) -0.0011(5) 0.0023(4)
C11 0.0182(6) 0.0167(5) 0.0230(8) 0.0018(5) -0.0028(5) -0.0023(4)
C12 0.0173(5) 0.0155(5) 0.0171(7) -0.0008(5) -0.0011(5) -0.0033(4)
C13 0.0190(6) 0.0183(5) 0.0257(8) -0.0019(5) 0.0030(6) 0.0000(4)
C14 0.0244(6) 0.0245(6) 0.0222(8) -0.0032(5) 0.0082(6) -0.0041(5)
C15 0.0261(6) 0.0220(6) 0.0180(8) 0.0017(5) 0.0011(6) -0.0065(5)
C16 0.0209(6) 0.0173(5) 0.0179(7) 0.0014(5) -0.0011(5) -0.0031(4)
C17 0.0173(5) 0.0158(5) 0.0168(7) -0.0016(5) -0.0007(5) -0.0031(4)
C18 0.0209(6) 0.0184(5) 0.0188(8) 0.0018(5) -0.0023(5) -0.0008(4)
C19 0.0296(6) 0.0231(6) 0.0325(9) -0.0040(6) 0.0082(6) 0.0050(5)

loop_
_atom_type_symbol
_atom_type_description
_atom_type_scat_dispersion_real
_atom_type_scat_dispersion_imag
_atom_type_scat_source
C C 0.0181 0.0091 'International Tables Vol C Tables 4.2.6.8 and 6.1.1.4'
H H 0.0000 0.0000 'International Tables Vol C Tables 4.2.6.8 and 6.1.1.4'
N N 0.0311 0.0180 'International Tables Vol C Tables 4.2.6.8 and 6.1.1.4'
O O 0.0492 0.0322 'International Tables Vol C Tables 4.2.6.8 and 6.1.1.4'

loop_
_geom_angle_atom_site_label_1
_geom_angle_atom_site_label_2
_geom_angle_atom_site_label_3
_geom_angle
C11 O1 C10 104.68(9)
C5 O3 C19 117.26(10)
C11 N1 C9 109.12(10)
C11 N1 C1 131.10(10)
C9 N1 C1 118.36(9)
N1 C1 C2 108.52(10)
C3 C2 C1 115.13(11)
C8 C3 C4 117.64(11)
C8 C3 C2 121.55(10)
C4 C3 C2 120.27(11)
C5 C4 C3 119.12(12)
O3 C5 C4 124.30(12)
O3 C5 C6 113.21(11)
C4 C5 C6 122.45(10)
O4 C6 C7 121.17(12)
O4 C6 C5 119.27(10)
C7 C6 C5 119.54(11)
C6 C7 C8 115.90(11)
C6 C7 C17 125.30(11)
C8 C7 C17 118.69(10)
C3 C8 C7 125.16(11)
C3 C8 C9 120.01(11)
C7 C8 C9 114.71(11)
N1 C9 C8 113.80(11)
N1 C9 C10 98.35(9)
C8 C9 C10 106.29(9)
N1 C9 C18 109.36(9)
C8 C9 C18 113.59(10)
C10 C9 C18 114.56(11)
O1 C10 C12 122.58(10)
O1 C10 C9 101.81(8)
C12 C10 C9 108.92(10)
O2 C11 N1 129.39(12)
O2 C11 O1 121.58(11)
N1 C11 O1 109.03(10)
C13 C12 C17 121.42(12)
C13 C12 C10 125.73(11)
C17 C12 C10 112.80(11)
C12 C13 C14 120.29(11)
C15 C14 C13 119.57(13)
C14 C15 C16 120.61(13)
C15 C16 C17 121.27(11)
C16 C17 C12 116.82(11)
C16 C17 C7 123.68(10)
C12 C17 C7 119.50(11)

loop_
_geom_bond_atom_site_label_1
_geom_bond_atom_site_label_2
_geom_bond_distance
O1 C11 1.3966(16)
O1 C10 1.4583(13)
O2 C11 1.2108(16)
O3 C5 1.3730(14)
O3 C19 1.4216(18)
O4 C6 1.3608(15)
N1 C11 1.3472(16)
N1 C9 1.4439(16)
N1 C1 1.4527(16)
C1 C2 1.5361(17)
C2 C3 1.5202(16)
C3 C8 1.3701(18)
C3 C4 1.4064(17)
C4 C5 1.3851(18)
C5 C6 1.4092(19)
C6 C7 1.3997(16)
C7 C8 1.4201(17)
C7 C17 1.5016(18)
C8 C9 1.4881(16)
C9 C10 1.5042(16)
C9 C18 1.5399(18)
C10 C12 1.4886(18)
C12 C13 1.3791(18)
C12 C17 1.4311(16)
C13 C14 1.3897(19)
C14 C15 1.3855(18)
C15 C16 1.3952(19)
C16 C17 1.3978(18)

loop_
_geom_hbond_atom_site_label_D
_geom_hbond_atom_site_label_H
_geom_hbond_atom_site_label_A
_geom_hbond_distance_DH
_geom_hbond_distance_HA
_geom_hbond_distance_DA
_geom_hbond_angle_DHA
_geom_hbond_site_symmetry_A
O4 H4X O2 0.924(9) 1.975(12) 2.7955(12) 147.0(16) 4_554

loop_
_geom_torsion_atom_site_label_1
_geom_torsion_atom_site_label_2
_geom_torsion_atom_site_label_3
_geom_torsion_atom_site_label_4
_geom_torsion
C11 N1 C1 C2 140.37(13)
C9 N1 C1 C2 -54.84(14)
N1 C1 C2 C3 38.58(14)
C1 C2 C3 C8 -18.36(16)
C1 C2 C3 C4 170.30(11)
C8 C3 C4 C5 -0.76(18)
C2 C3 C4 C5 170.91(11)
C19 O3 C5 C4 4.18(18)
C19 O3 C5 C6 -173.81(11)
C3 C4 C5 O3 -179.12(12)
C3 C4 C5 C6 -1.32(19)
O3 C5 C6 O4 0.05(16)
C4 C5 C6 O4 -177.97(12)
O3 C5 C6 C7 178.17(11)
C4 C5 C6 C7 0.15(19)
O4 C6 C7 C8 -179.02(10)
C5 C6 C7 C8 2.90(17)
O4 C6 C7 C17 4.83(19)
C5 C6 C7 C17 -173.25(11)
C4 C3 C8 C7 4.22(18)
C2 C3 C8 C7 -167.34(11)
C4 C3 C8 C9 -179.96(11)
C2 C3 C8 C9 8.48(16)
C6 C7 C8 C3 -5.28(18)
C17 C7 C8 C3 171.14(11)
C6 C7 C8 C9 178.70(10)
C17 C7 C8 C9 -4.88(16)
C11 N1 C9 C8 -145.74(10)
C1 N1 C9 C8 46.34(14)
C11 N1 C9 C10 -33.74(12)
C1 N1 C9 C10 158.34(10)
C11 N1 C9 C18 86.05(12)
C1 N1 C9 C18 -81.87(13)
C3 C8 C9 N1 -20.48(15)
C7 C8 C9 N1 155.76(10)
C3 C8 C9 C10 -127.59(12)
C7 C8 C9 C10 48.65(14)
C3 C8 C9 C18 105.53(13)
C7 C8 C9 C18 -78.23(13)
C11 O1 C10 C12 -155.37(11)
C11 O1 C10 C9 -33.59(12)
N1 C9 C10 O1 39.75(11)
C8 C9 C10 O1 157.64(10)
C18 C9 C10 O1 -76.06(12)
N1 C9 C10 C12 170.53(9)
C8 C9 C10 C12 -71.57(12)
C18 C9 C10 C12 54.72(12)
C9 N1 C11 O2 -165.19(13)
C1 N1 C11 O2 0.7(2)
C9 N1 C11 O1 14.03(14)
C1 N1 C11 O1 179.89(11)
C10 O1 C11 O2 -167.48(12)
C10 O1 C11 N1 13.23(13)
O1 C10 C12 C13 -16.11(17)
C9 C10 C12 C13 -134.53(12)
O1 C10 C12 C17 166.19(10)
C9 C10 C12 C17 47.77(12)
C17 C12 C13 C14 0.28(18)
C10 C12 C13 C14 -177.24(11)
C12 C13 C14 C15 -0.35(18)
C13 C14 C15 C16 0.41(19)
C14 C15 C16 C17 -0.40(18)
C15 C16 C17 C12 0.32(17)
C15 C16 C17 C7 -179.52(11)
C13 C12 C17 C16 -0.26(17)
C10 C12 C17 C16 177.55(10)
C13 C12 C17 C7 179.58(10)
C10 C12 C17 C7 -2.60(14)
C6 C7 C17 C16 -24.40(18)
C8 C7 C17 C16 159.55(11)
C6 C7 C17 C12 155.77(12)
C8 C7 C17 C12 -20.28(16)
